data_1503531
loop_
_publ_author_name
'Zheng, Bo'
'Zhang, Mingming'
'Dong, Shengyi'
'Liu, Jiyong'
'Huang, Feihe'

_publ_section_title
;
 A benzo-21-crown-7/secondary ammonium salt [c2]daisy chain.
;
_journal_issue 1
_journal_name_full 'Organic letters'
_journal_page_first 306
_journal_page_last 309
_journal_paper_doi 10.1021/ol203062w
_journal_volume 14
_journal_year 2012
_chemical_formula_moiety 'C30 H44 N O9, F6 P'
_chemical_formula_sum 'C30 H44 F6 N O9 P'
_chemical_formula_weight 707.63
_chemical_name_systematic
; 
 ? 
;
_space_group_IT_number 2
_symmetry_cell_setting triclinic
_symmetry_space_group_name_Hall '-P 1'
_symmetry_space_group_name_H-M 'P -1'
_atom_sites_solution_hydrogens geom
_atom_sites_solution_primary direct
_atom_sites_solution_secondary difmap
_audit_creation_method SHELXL-97
_cell_angle_alpha 89.124(5)
_cell_angle_beta 87.531(4)
_cell_angle_gamma 86.362(5)
_cell_formula_units_Z 2
_cell_length_a 7.9713(4)
_cell_length_b 11.8560(8)
_cell_length_c 19.9106(13)
_cell_measurement_reflns_used 3476
_cell_measurement_temperature 120(2)
_cell_measurement_theta_max 67.2740
_cell_measurement_theta_min 3.7329
_cell_volume 1876.0(2)
_computing_cell_refinement 'CrysAlis PRO (Agilent Technologies, 2011)'
_computing_data_collection 'CrysAlis PRO'
_computing_data_reduction 'CrysAlis PRO'
_computing_molecular_graphics 'OLEX2 (Dolomanov et al., 2009)'
_computing_publication_material OLEX2
_computing_structure_refinement 'SHELXL-97 (Sheldrick, 2008)'
_computing_structure_solution 'SHELXS-97 (Sheldrick, 2008)'
_diffrn_ambient_temperature 120(2)
_diffrn_detector_area_resol_mean 10.3592
_diffrn_measured_fraction_theta_full 0.975
_diffrn_measured_fraction_theta_max 0.975
_diffrn_measurement_device_type 'Xcalibur, Atlas, Gemini ultra'
_diffrn_measurement_method '\w scans'
_diffrn_radiation_monochromator graphite
_diffrn_radiation_source 'fine-focus sealed tube'
_diffrn_radiation_type CuK\a
_diffrn_radiation_wavelength 1.54184
_diffrn_reflns_av_R_equivalents 0.0299
_diffrn_reflns_av_sigmaI/netI 0.0380
_diffrn_reflns_limit_h_max 7
_diffrn_reflns_limit_h_min -9
_diffrn_reflns_limit_k_max 13
_diffrn_reflns_limit_k_min -14
_diffrn_reflns_limit_l_max 23
_diffrn_reflns_limit_l_min -21
_diffrn_reflns_number 12199
_diffrn_reflns_theta_full 67.39
_diffrn_reflns_theta_max 67.39
_diffrn_reflns_theta_min 3.74
_exptl_absorpt_coefficient_mu 1.333
_exptl_absorpt_correction_T_max 0.736
_exptl_absorpt_correction_T_min 0.704
_exptl_absorpt_correction_type multi-scan
_exptl_absorpt_process_details
;
CrysAlis PRO (Agilent Technologies, 2011) 
;
_exptl_crystal_colour colorless
_exptl_crystal_density_diffrn 1.253
_exptl_crystal_density_method 'not measured'
_exptl_crystal_description block
_exptl_crystal_F_000 744
_exptl_crystal_size_max 0.32
_exptl_crystal_size_mid 0.25
_exptl_crystal_size_min 0.23
_platon_squeeze_details ' ?'
_refine_diff_density_max 0.499
_refine_diff_density_min -0.212
_refine_diff_density_rms 0.043
_refine_ls_extinction_method none
_refine_ls_goodness_of_fit_ref 1.018
_refine_ls_hydrogen_treatment constr
_refine_ls_matrix_type full
_refine_ls_number_parameters 654
_refine_ls_number_reflns 6585
_refine_ls_number_restraints 2905
_refine_ls_restrained_S_all 0.892
_refine_ls_R_factor_all 0.0738
_refine_ls_R_factor_gt 0.0528
_refine_ls_shift/su_max 0.000
_refine_ls_shift/su_mean 0.000
_refine_ls_structure_factor_coef Fsqd
_refine_ls_weighting_details 'calc w=1/[\s^2^(Fo^2^)+(0.0128P)^2^+1.5000P] where P=(Fo^2^+2Fc^2^)/3'
_refine_ls_weighting_scheme calc
_refine_ls_wR_factor_gt 0.1035
_refine_ls_wR_factor_ref 0.1110
_reflns_number_gt 4558
_reflns_number_total 6585
_reflns_threshold_expression >2sigma(I)
_cod_data_source_file ol203062w_si_002.cif
_cod_data_source_block daisy_chain
_cod_depositor_comments
;
The following automatic conversions were performed:
'_atom_site_symetry_multiplicity' tag replaced with
'_atom_site_symmetry_multiplicity'.

Automatic conversion script
Id: cif_correct_tags 1440 2010-10-19 06:21:57Z saulius 
;
_cod_database_code 1503531

loop_
_symmetry_equiv_pos_as_xyz
'x, y, z'
'-x, -y, -z'

loop_
_atom_site_label
_atom_site_type_symbol
_atom_site_fract_x
_atom_site_fract_y
_atom_site_fract_z
_atom_site_U_iso_or_equiv
_atom_site_adp_type
_atom_site_occupancy
_atom_site_symmetry_multiplicity
_atom_site_calc_flag
_atom_site_refinement_flags
_atom_site_disorder_assembly
_atom_site_disorder_group
P1 P 0.45075(8) 0.78403(6) 0.29945(4) 0.05813(18) Uani 1 1 d . . .
F1 F 0.27500(18) 0.81890(14) 0.33744(8) 0.0715(4) Uani 1 1 d . . .
F2 F 0.46975(19) 0.91153(13) 0.27605(9) 0.0757(5) Uani 1 1 d . . .
F3 F 0.4294(2) 0.65608(13) 0.32375(9) 0.0772(5) Uani 1 1 d . . .
F4 F 0.5458(2) 0.80516(15) 0.36671(9) 0.0847(5) Uani 1 1 d . . .
F5 F 0.6237(2) 0.74739(16) 0.26203(11) 0.0976(6) Uani 1 1 d . . .
F6 F 0.3500(2) 0.76243(15) 0.23367(8) 0.0807(5) Uani 1 1 d . . .
N1 N 0.0638(2) 0.70223(19) -0.28191(10) 0.0556(5) Uani 1 1 d . . .
H1D H 0.0469 0.6336 -0.2638 0.067 Uiso 1 1 calc R . .
H1E H 0.0345 0.7539 -0.2502 0.067 Uiso 1 1 calc R . .
C1 C -0.3066(4) 0.8208(4) -0.4309(2) 0.1241(18) Uani 1 1 d . . .
H1A H -0.3880 0.8195 -0.4650 0.186 Uiso 1 1 calc R . .
H1B H -0.1958 0.8062 -0.4509 0.186 Uiso 1 1 calc R . .
H1C H -0.3142 0.8937 -0.4103 0.186 Uiso 1 1 calc R . .
C2 C -0.3402(3) 0.7333(3) -0.37953(14) 0.0737(9) Uani 1 1 d . . .
H2A H -0.3294 0.6602 -0.4011 0.088 Uiso 1 1 calc R . .
H2B H -0.4560 0.7454 -0.3629 0.088 Uiso 1 1 calc R . .
C3 C -0.2293(3) 0.7284(4) -0.32031(15) 0.0937(12) Uani 1 1 d . . .
H3A H -0.2558 0.7951 -0.2933 0.112 Uiso 1 1 calc R . .
H3B H -0.2543 0.6629 -0.2927 0.112 Uiso 1 1 calc R . .
C4 C -0.0472(2) 0.7218(2) -0.33893(11) 0.0471(6) Uani 1 1 d . . .
H4A H -0.0238 0.6612 -0.3708 0.057 Uiso 1 1 calc R . .
H4B H -0.0199 0.7918 -0.3615 0.057 Uiso 1 1 calc R . .
C5 C 0.2461(2) 0.7082(2) -0.30016(11) 0.0463(5) Uani 1 1 d . . .
H5A H 0.2683 0.7850 -0.3136 0.056 Uiso 1 1 calc R . .
H5B H 0.2759 0.6595 -0.3381 0.056 Uiso 1 1 calc R . .
C6 C 0.3537(2) 0.67225(19) -0.24201(11) 0.0409(5) Uani 1 1 d . A .
C7 C 0.3899(3) 0.7481(2) -0.19328(12) 0.0484(6) Uani 1 1 d . . .
H7A H 0.3491 0.8231 -0.1968 0.058 Uiso 1 1 calc R . .
C8 C 0.4863(3) 0.7138(2) -0.13904(12) 0.0503(6) Uani 1 1 d . A .
H8A H 0.5090 0.7647 -0.1061 0.060 Uiso 1 1 calc R . .
C9 C 0.5472(3) 0.6029(2) -0.13537(12) 0.0494(6) Uani 1 1 d . . .
C10 C 0.5172(3) 0.5264(2) -0.18369(12) 0.0503(6) Uani 1 1 d . A .
H10A H 0.5611 0.4520 -0.1807 0.060 Uiso 1 1 calc R . .
C11 C 0.4195(3) 0.5622(2) -0.23748(12) 0.0467(5) Uani 1 1 d . . .
H11A H 0.3986 0.5112 -0.2707 0.056 Uiso 1 1 calc R A .
O1A O 0.6450(5) 0.5375(4) -0.0877(2) 0.0478(9) Uani 0.5366(18) 1 d PU A 1
O2A O 0.6558(4) 0.6805(3) -0.01488(16) 0.0605(9) Uani 0.5366(18) 1 d PU A 1
C12A C 0.6840(5) 0.5825(5) -0.0303(3) 0.0457(10) Uani 0.5366(18) 1 d PU A 1
C13A C 0.7717(4) 0.4966(2) 0.01356(13) 0.0402(16) Uani 0.5366(18) 1 d PGU A 1
C14A C 0.8004(4) 0.3849(2) -0.00636(11) 0.0472(10) Uani 0.5366(18) 1 d PGU A 1
H14A H 0.7623 0.3622 -0.0472 0.057 Uiso 0.5366(18) 1 calc PR A 1
C15A C 0.8859(3) 0.30710(18) 0.03479(14) 0.0478(10) Uani 0.5366(18) 1 d PGU A 1
H15A H 0.9050 0.2324 0.0215 0.057 Uiso 0.5366(18) 1 calc PR A 1
C16A C 0.9428(3) 0.3410(2) 0.09588(13) 0.0440(10) Uani 0.5366(18) 1 d PGDU A 1
C17A C 0.9142(4) 0.4526(3) 0.11581(11) 0.0415(11) Uani 0.5366(18) 1 d PGDU A 1
C18A C 0.8286(4) 0.53043(19) 0.07465(14) 0.0436(9) Uani 0.5366(18) 1 d PGU A 1
H18A H 0.8095 0.6051 0.0880 0.052 Uiso 0.5366(18) 1 calc PR A 1
O3A O 1.0268(5) 0.2703(3) 0.1396(2) 0.0471(9) Uani 0.5366(18) 1 d PDU A 1
O4A O 1.0061(5) 0.0740(4) 0.2246(2) 0.0525(10) Uani 0.5366(18) 1 d PDU A 1
O5A O 0.8926(6) 0.0399(4) 0.3678(2) 0.0545(10) Uani 0.5366(18) 1 d PDU A 1
O6A O 0.7348(7) 0.2140(3) 0.4526(2) 0.0475(10) Uani 0.5366(18) 1 d PDU A 1
O7A O 0.8268(6) 0.4476(3) 0.4427(2) 0.0506(10) Uani 0.5366(18) 1 d PDU A 1
O8A O 0.9187(6) 0.5556(4) 0.3138(2) 0.0514(10) Uani 0.5366(18) 1 d PDU A 1
O9A O 0.9752(6) 0.4776(4) 0.1770(2) 0.0457(9) Uani 0.5366(18) 1 d PDU A 1
C19A C 1.0669(7) 0.1578(4) 0.1174(3) 0.0527(13) Uani 0.5366(18) 1 d PDU A 1
H19A H 1.1491 0.1580 0.0800 0.063 Uiso 0.5366(18) 1 calc PR A 1
H19B H 0.9667 0.1252 0.1023 0.063 Uiso 0.5366(18) 1 calc PR A 1
C20A C 1.1372(6) 0.0887(4) 0.1751(3) 0.0610(12) Uani 0.5366(18) 1 d PDU A 1
H20A H 1.1827 0.0156 0.1591 0.073 Uiso 0.5366(18) 1 calc PR A 1
H20B H 1.2273 0.1271 0.1944 0.073 Uiso 0.5366(18) 1 calc PR A 1
C21A C 1.0479(6) -0.0202(4) 0.2677(3) 0.0580(12) Uani 0.5366(18) 1 d PDU A 1
H21A H 1.1453 -0.0052 0.2929 0.070 Uiso 0.5366(18) 1 calc PR A 1
H21B H 1.0755 -0.0871 0.2410 0.070 Uiso 0.5366(18) 1 calc PR A 1
C22A C 0.9012(7) -0.0400(5) 0.3152(3) 0.0583(13) Uani 0.5366(18) 1 d PDU A 1
H22A H 0.7979 -0.0331 0.2910 0.070 Uiso 0.5366(18) 1 calc PR A 1
H22B H 0.9132 -0.1159 0.3340 0.070 Uiso 0.5366(18) 1 calc PR A 1
C23A C 0.7570(7) 0.0228(5) 0.4141(3) 0.0570(13) Uani 0.5366(18) 1 d PDU A 1
H23A H 0.7619 -0.0553 0.4295 0.068 Uiso 0.5366(18) 1 calc PR A 1
H23B H 0.6512 0.0386 0.3924 0.068 Uiso 0.5366(18) 1 calc PR A 1
C24A C 0.7669(7) 0.0994(4) 0.4725(3) 0.0572(13) Uani 0.5366(18) 1 d PDU A 1
H24A H 0.6852 0.0797 0.5075 0.069 Uiso 0.5366(18) 1 calc PR A 1
H24B H 0.8780 0.0896 0.4906 0.069 Uiso 0.5366(18) 1 calc PR A 1
C25A C 0.7416(8) 0.2874(4) 0.5073(3) 0.0507(13) Uani 0.5366(18) 1 d PDU A 1
H25A H 0.8536 0.2810 0.5248 0.061 Uiso 0.5366(18) 1 calc PR A 1
H25B H 0.6628 0.2656 0.5430 0.061 Uiso 0.5366(18) 1 calc PR A 1
C26A C 0.6993(7) 0.4075(4) 0.4865(3) 0.0549(12) Uani 0.5366(18) 1 d PDU A 1
H26A H 0.5933 0.4123 0.4641 0.066 Uiso 0.5366(18) 1 calc PR A 1
H26B H 0.6864 0.4546 0.5260 0.066 Uiso 0.5366(18) 1 calc PR A 1
C27A C 0.7994(7) 0.5632(4) 0.4264(3) 0.0595(14) Uani 0.5366(18) 1 d PDU A 1
H27A H 0.7975 0.6075 0.4670 0.071 Uiso 0.5366(18) 1 calc PR A 1
H27B H 0.6913 0.5762 0.4061 0.071 Uiso 0.5366(18) 1 calc PR A 1
C28A C 0.9366(7) 0.6003(5) 0.3783(3) 0.0627(13) Uani 0.5366(18) 1 d PDU A 1
H28A H 0.9316 0.6821 0.3754 0.075 Uiso 0.5366(18) 1 calc PR A 1
H28B H 1.0454 0.5746 0.3948 0.075 Uiso 0.5366(18) 1 calc PR A 1
C29A C 1.0290(7) 0.6045(5) 0.2650(3) 0.0530(14) Uani 0.5366(18) 1 d PDU A 1
H29A H 1.1402 0.5664 0.2663 0.064 Uiso 0.5366(18) 1 calc PR A 1
H29B H 1.0384 0.6837 0.2747 0.064 Uiso 0.5366(18) 1 calc PR A 1
C30A C 0.9599(6) 0.5928(4) 0.1966(3) 0.0510(11) Uani 0.5366(18) 1 d PDU A 1
H30A H 0.8424 0.6199 0.1975 0.061 Uiso 0.5366(18) 1 calc PR A 1
H30B H 1.0210 0.6382 0.1641 0.061 Uiso 0.5366(18) 1 calc PR A 1
O1B O 0.6346(5) 0.5988(4) -0.0733(2) 0.0451(10) Uani 0.4634(18) 1 d PU A 2
O2B O 0.6997(5) 0.4103(3) -0.0822(2) 0.0701(12) Uani 0.4634(18) 1 d PU A 2
C12B C 0.6976(6) 0.4960(5) -0.0513(3) 0.0453(11) Uani 0.4634(18) 1 d PU A 2
C13B C 0.7713(4) 0.5051(3) 0.01589(13) 0.0402(18) Uani 0.4634(18) 1 d PGU A 2
C14B C 0.7648(4) 0.6060(2) 0.05076(15) 0.0422(10) Uani 0.4634(18) 1 d PGU A 2
H14B H 0.7125 0.6710 0.0324 0.051 Uiso 0.4634(18) 1 calc PR A 2
C15B C 0.8365(4) 0.6098(2) 0.11304(14) 0.0429(10) Uani 0.4634(18) 1 d PGU A 2
H15B H 0.8321 0.6774 0.1364 0.051 Uiso 0.4634(18) 1 calc PR A 2
C16B C 0.9147(4) 0.5126(3) 0.14044(12) 0.0395(10) Uani 0.4634(18) 1 d PGDU A 2
C17B C 0.9212(4) 0.4117(2) 0.10556(16) 0.0380(12) Uani 0.4634(18) 1 d PGDU A 2
C18B C 0.8495(4) 0.4079(2) 0.04329(16) 0.0397(10) Uani 0.4634(18) 1 d PGU A 2
H18B H 0.8539 0.3403 0.0199 0.048 Uiso 0.4634(18) 1 calc PR A 2
O3B O 0.9862(6) 0.5068(4) 0.2018(2) 0.0405(10) Uani 0.4634(18) 1 d PDU A 2
O4B O 0.9145(7) 0.5372(5) 0.3434(2) 0.0533(12) Uani 0.4634(18) 1 d PDU A 2
O5B O 0.8149(7) 0.4025(5) 0.4576(3) 0.0632(14) Uani 0.4634(18) 1 d PDU A 2
O6B O 0.7561(9) 0.1666(5) 0.4422(3) 0.0670(15) Uani 0.4634(18) 1 d PDU A 2
O7B O 0.9104(8) 0.0289(6) 0.3337(3) 0.0693(14) Uani 0.4634(18) 1 d PDU A 2
O8B O 0.9966(6) 0.0976(4) 0.1953(3) 0.0555(12) Uani 0.4634(18) 1 d PDU A 2
O9B O 1.0018(6) 0.3207(3) 0.1353(3) 0.0435(10) Uani 0.4634(18) 1 d PDU A 2
C19B C 0.9974(8) 0.6108(5) 0.2357(3) 0.0454(14) Uani 0.4634(18) 1 d PDU A 2
H19C H 0.8894 0.6534 0.2361 0.054 Uiso 0.4634(18) 1 calc PR A 2
H19D H 1.0797 0.6556 0.2123 0.054 Uiso 0.4634(18) 1 calc PR A 2
C20B C 1.0487(7) 0.5873(5) 0.3071(3) 0.0531(13) Uani 0.4634(18) 1 d PDU A 2
H20C H 1.1491 0.5366 0.3071 0.064 Uiso 0.4634(18) 1 calc PR A 2
H20D H 1.0734 0.6572 0.3283 0.064 Uiso 0.4634(18) 1 calc PR A 2
C21B C 0.8925(9) 0.5773(6) 0.4100(3) 0.0630(16) Uani 0.4634(18) 1 d PDU A 2
H21C H 0.8625 0.6578 0.4092 0.076 Uiso 0.4634(18) 1 calc PR A 2
H21D H 0.9970 0.5647 0.4330 0.076 Uiso 0.4634(18) 1 calc PR A 2
C22B C 0.7570(9) 0.5168(6) 0.4466(4) 0.0716(17) Uani 0.4634(18) 1 d PDU A 2
H22C H 0.7281 0.5528 0.4893 0.086 Uiso 0.4634(18) 1 calc PR A 2
H22D H 0.6572 0.5198 0.4203 0.086 Uiso 0.4634(18) 1 calc PR A 2
C23B C 0.6965(8) 0.3436(6) 0.4974(4) 0.0615(17) Uani 0.4634(18) 1 d PDU A 2
H23C H 0.5887 0.3483 0.4764 0.074 Uiso 0.4634(18) 1 calc PR A 2
H23D H 0.6812 0.3775 0.5415 0.074 Uiso 0.4634(18) 1 calc PR A 2
C24B C 0.7593(9) 0.2225(5) 0.5044(4) 0.0708(17) Uani 0.4634(18) 1 d PDU A 2
H24C H 0.8735 0.2186 0.5197 0.085 Uiso 0.4634(18) 1 calc PR A 2
H24D H 0.6894 0.1849 0.5378 0.085 Uiso 0.4634(18) 1 calc PR A 2
C25B C 0.8121(10) 0.0515(5) 0.4472(4) 0.0778(19) Uani 0.4634(18) 1 d PDU A 2
H25C H 0.7470 0.0157 0.4829 0.093 Uiso 0.4634(18) 1 calc PR A 2
H25D H 0.9290 0.0461 0.4592 0.093 Uiso 0.4634(18) 1 calc PR A 2
C26B C 0.7962(10) -0.0105(7) 0.3835(3) 0.0772(18) Uani 0.4634(18) 1 d PDU A 2
H26C H 0.8196 -0.0908 0.3912 0.093 Uiso 0.4634(18) 1 calc PR A 2
H26D H 0.6822 0.0011 0.3685 0.093 Uiso 0.4634(18) 1 calc PR A 2
C27B C 0.9242(10) -0.0420(6) 0.2773(3) 0.0736(17) Uani 0.4634(18) 1 d PDU A 2
H27C H 0.8162 -0.0411 0.2566 0.088 Uiso 0.4634(18) 1 calc PR A 2
H27D H 0.9536 -0.1189 0.2919 0.088 Uiso 0.4634(18) 1 calc PR A 2
C28B C 1.0546(8) -0.0054(6) 0.2266(4) 0.0692(16) Uani 0.4634(18) 1 d PDU A 2
H28C H 1.1586 0.0052 0.2485 0.083 Uiso 0.4634(18) 1 calc PR A 2
H28D H 1.0768 -0.0633 0.1929 0.083 Uiso 0.4634(18) 1 calc PR A 2
C29B C 1.1046(8) 0.1272(6) 0.1401(3) 0.0547(16) Uani 0.4634(18) 1 d PDU A 2
H29C H 1.1336 0.0614 0.1127 0.066 Uiso 0.4634(18) 1 calc PR A 2
H29D H 1.2076 0.1541 0.1564 0.066 Uiso 0.4634(18) 1 calc PR A 2
C30B C 1.0167(7) 0.2185(4) 0.0985(3) 0.0519(12) Uani 0.4634(18) 1 d PDU A 2
H30C H 1.0805 0.2295 0.0566 0.062 Uiso 0.4634(18) 1 calc PR A 2
H30D H 0.9058 0.1963 0.0880 0.062 Uiso 0.4634(18) 1 calc PR A 2

loop_
_atom_site_aniso_label
_atom_site_aniso_U_11
_atom_site_aniso_U_22
_atom_site_aniso_U_33
_atom_site_aniso_U_23
_atom_site_aniso_U_13
_atom_site_aniso_U_12
P1 0.0482(4) 0.0599(4) 0.0673(4) 0.0041(3) -0.0133(3) -0.0052(3)
F1 0.0581(9) 0.0849(11) 0.0702(10) 0.0114(8) -0.0034(7) 0.0035(8)
F2 0.0657(9) 0.0651(10) 0.0977(13) 0.0195(9) -0.0147(9) -0.0122(7)
F3 0.0790(11) 0.0607(10) 0.0932(12) 0.0096(8) -0.0162(9) -0.0080(8)
F4 0.0781(11) 0.0921(12) 0.0886(12) 0.0120(9) -0.0418(9) -0.0200(9)
F5 0.0611(10) 0.1021(14) 0.1247(16) 0.0128(12) 0.0178(10) 0.0145(9)
F6 0.0837(11) 0.1004(13) 0.0613(10) 0.0032(9) -0.0210(8) -0.0204(9)
N1 0.0273(9) 0.0892(15) 0.0514(12) 0.0253(11) -0.0134(8) -0.0120(9)
C1 0.0614(19) 0.180(4) 0.136(3) 0.100(3) -0.051(2) -0.043(2)
C2 0.0315(12) 0.130(3) 0.0626(17) 0.0413(17) -0.0177(12) -0.0240(14)
C3 0.0292(13) 0.188(4) 0.0657(19) 0.055(2) -0.0154(12) -0.0226(17)
C4 0.0274(10) 0.0685(15) 0.0465(13) 0.0179(11) -0.0130(9) -0.0086(10)
C5 0.0255(10) 0.0672(15) 0.0471(13) 0.0156(11) -0.0082(9) -0.0082(9)
C6 0.0237(9) 0.0557(14) 0.0438(12) 0.0128(10) -0.0067(9) -0.0077(9)
C7 0.0364(11) 0.0560(14) 0.0539(14) 0.0104(11) -0.0092(10) -0.0090(10)
C8 0.0391(12) 0.0669(16) 0.0468(14) 0.0064(12) -0.0108(10) -0.0144(11)
C9 0.0270(10) 0.0763(17) 0.0455(13) 0.0205(12) -0.0094(9) -0.0077(10)
C10 0.0342(11) 0.0587(15) 0.0572(15) 0.0172(12) -0.0035(10) 0.0012(10)
C11 0.0322(11) 0.0589(15) 0.0492(13) 0.0100(11) -0.0057(10) -0.0051(10)
O1A 0.0437(17) 0.054(2) 0.046(2) 0.0110(19) -0.0152(15) -0.0028(18)
O2A 0.067(2) 0.061(2) 0.0536(19) 0.0052(16) -0.0219(16) 0.0092(16)
C12A 0.0318(19) 0.058(3) 0.048(3) 0.011(2) -0.0015(19) -0.0047(19)
C13A 0.027(3) 0.053(3) 0.040(3) 0.011(3) -0.002(3) -0.008(3)
C14A 0.0380(19) 0.059(2) 0.045(2) 0.0105(19) -0.0039(17) -0.0059(17)
C15A 0.044(2) 0.050(2) 0.050(2) 0.0083(18) -0.0029(18) -0.0071(17)
C16A 0.0299(19) 0.055(2) 0.047(2) 0.017(2) -0.0017(17) -0.0062(19)
C17A 0.028(2) 0.052(3) 0.044(2) 0.013(2) -0.0051(18) -0.0065(18)
C18A 0.0319(18) 0.053(2) 0.047(2) 0.0105(18) -0.0042(16) -0.0082(16)
O3A 0.0389(18) 0.051(2) 0.0519(19) 0.015(2) -0.0102(15) -0.0020(19)
O4A 0.0454(18) 0.049(2) 0.062(2) 0.019(2) -0.0065(19) 0.0037(16)
O5A 0.048(2) 0.053(2) 0.064(2) 0.012(2) -0.005(2) -0.0089(15)
O6A 0.0438(19) 0.058(2) 0.042(2) 0.0102(19) -0.0095(15) -0.012(2)
O7A 0.048(2) 0.050(2) 0.054(2) 0.0100(19) -0.0117(17) -0.0049(19)
O8A 0.0478(19) 0.060(2) 0.048(2) 0.007(2) -0.011(2) -0.0111(15)
O9A 0.0387(17) 0.053(2) 0.047(2) 0.0078(17) -0.0104(18) -0.0094(16)
C19A 0.048(3) 0.056(3) 0.054(3) 0.019(2) -0.003(2) -0.002(2)
C20A 0.051(3) 0.058(3) 0.072(3) 0.022(2) -0.002(2) 0.002(2)
C21A 0.055(3) 0.048(3) 0.070(3) 0.020(3) -0.003(3) 0.002(2)
C22A 0.059(3) 0.049(3) 0.066(3) 0.015(3) -0.005(3) -0.006(2)
C23A 0.059(3) 0.055(3) 0.059(3) 0.012(3) -0.005(3) -0.018(2)
C24A 0.051(3) 0.064(3) 0.056(3) 0.017(3) -0.008(2) -0.005(2)
C25A 0.055(3) 0.053(3) 0.045(3) 0.007(3) -0.008(2) -0.009(3)
C26A 0.051(3) 0.066(3) 0.048(3) -0.001(3) -0.012(2) -0.006(3)
C27A 0.066(3) 0.059(3) 0.054(3) 0.002(2) -0.003(3) -0.005(3)
C28A 0.066(3) 0.063(3) 0.061(3) 0.007(3) -0.010(3) -0.012(2)
C29A 0.050(3) 0.058(3) 0.053(3) -0.002(3) -0.010(3) -0.013(2)
C30A 0.043(2) 0.062(3) 0.049(3) 0.008(2) -0.006(2) -0.013(2)
O1B 0.0427(19) 0.057(3) 0.037(2) 0.010(2) -0.0151(17) -0.005(2)
O2B 0.093(3) 0.062(3) 0.058(2) 0.005(2) -0.037(2) 0.000(2)
C12B 0.036(2) 0.055(3) 0.045(3) 0.013(3) -0.007(2) -0.007(2)
C13B 0.028(3) 0.052(3) 0.041(3) 0.015(3) -0.003(3) -0.003(3)
C14B 0.036(2) 0.046(2) 0.044(2) 0.014(2) -0.0067(18) 0.0015(18)
C15B 0.040(2) 0.045(2) 0.044(2) 0.008(2) -0.0048(19) -0.0048(18)
C16B 0.027(2) 0.051(3) 0.040(2) 0.010(2) -0.0030(19) -0.0073(19)
C17B 0.027(2) 0.047(3) 0.040(2) 0.011(2) -0.0055(19) -0.004(2)
C18B 0.0282(19) 0.050(2) 0.041(2) 0.0077(19) -0.0027(17) -0.0034(17)
O3B 0.0356(18) 0.046(3) 0.042(2) 0.0026(18) -0.0143(19) -0.0053(17)
O4B 0.048(2) 0.071(3) 0.043(3) 0.001(3) -0.015(2) -0.0117(19)
O5B 0.050(2) 0.092(4) 0.050(3) 0.009(3) -0.012(2) -0.020(3)
O6B 0.050(3) 0.089(4) 0.065(3) 0.026(3) -0.017(2) -0.023(3)
O7B 0.057(3) 0.064(3) 0.089(3) 0.028(3) -0.020(3) -0.017(2)
O8B 0.044(2) 0.049(2) 0.074(3) 0.020(2) -0.012(2) -0.0007(17)
O9B 0.0368(19) 0.042(2) 0.051(2) 0.010(2) -0.0072(16) 0.0045(19)
C19B 0.046(3) 0.052(3) 0.040(3) 0.004(3) -0.010(3) -0.012(2)
C20B 0.048(3) 0.064(3) 0.049(3) 0.000(3) -0.014(3) -0.012(2)
C21B 0.063(4) 0.076(4) 0.051(3) -0.003(3) -0.002(3) -0.013(3)
C22B 0.066(3) 0.091(4) 0.059(3) 0.000(3) -0.002(3) -0.015(3)
C23B 0.044(3) 0.090(5) 0.052(3) 0.005(4) -0.004(3) -0.016(4)
C24B 0.056(3) 0.096(4) 0.062(3) 0.021(4) -0.009(3) -0.023(3)
C25B 0.071(4) 0.081(4) 0.083(4) 0.036(4) -0.006(3) -0.023(3)
C26B 0.068(4) 0.075(4) 0.090(4) 0.025(3) -0.010(3) -0.020(3)
C27B 0.072(4) 0.056(3) 0.093(4) 0.030(4) -0.016(4) -0.004(3)
C28B 0.057(3) 0.066(3) 0.085(4) 0.029(3) -0.016(3) 0.001(3)
C29B 0.046(3) 0.048(3) 0.069(4) 0.012(3) -0.009(3) 0.011(3)
C30B 0.045(3) 0.049(3) 0.062(3) 0.012(3) -0.009(2) 0.002(2)

loop_
_atom_type_symbol
_atom_type_description
_atom_type_scat_dispersion_real
_atom_type_scat_dispersion_imag
_atom_type_scat_source
C C 0.0181 0.0091 'International Tables Vol C Tables 4.2.6.8 and 6.1.1.4'
H H 0.0000 0.0000 'International Tables Vol C Tables 4.2.6.8 and 6.1.1.4'
N N 0.0311 0.0180 'International Tables Vol C Tables 4.2.6.8 and 6.1.1.4'
O O 0.0492 0.0322 'International Tables Vol C Tables 4.2.6.8 and 6.1.1.4'
F F 0.0727 0.0534 'International Tables Vol C Tables 4.2.6.8 and 6.1.1.4'
P P 0.2955 0.4335 'International Tables Vol C Tables 4.2.6.8 and 6.1.1.4'

loop_
_geom_angle_atom_site_label_1
_geom_angle_atom_site_label_2
_geom_angle_atom_site_label_3
_geom_angle
F5 P1 F2 90.44(10)
F5 P1 F1 179.02(11)
F2 P1 F1 90.51(9)
F5 P1 F4 90.40(11)
F2 P1 F4 90.74(9)
F1 P1 F4 89.82(10)
F5 P1 F6 91.38(11)
F2 P1 F6 89.98(9)
F1 P1 F6 88.38(9)
F4 P1 F6 178.07(11)
F5 P1 F3 90.35(10)
F2 P1 F3 179.19(11)
F1 P1 F3 88.69(9)
F4 P1 F3 89.10(9)
F6 P1 F3 90.16(9)
C4 N1 C5 114.17(17)
C4 N1 H1D 108.7
C5 N1 H1D 108.7
C4 N1 H1E 108.7
C5 N1 H1E 108.7
H1D N1 H1E 107.6
C2 C1 H1A 109.5
C2 C1 H1B 109.5
H1A C1 H1B 109.5
C2 C1 H1C 109.5
H1A C1 H1C 109.5
H1B C1 H1C 109.5
C1 C2 C3 116.2(3)
C1 C2 H2A 108.2
C3 C2 H2A 108.2
C1 C2 H2B 108.2
C3 C2 H2B 108.2
H2A C2 H2B 107.4
C4 C3 C2 113.9(2)
C4 C3 H3A 108.8
C2 C3 H3A 108.8
C4 C3 H3B 108.8
C2 C3 H3B 108.8
H3A C3 H3B 107.7
N1 C4 C3 114.7(2)
N1 C4 H4A 108.6
C3 C4 H4A 108.6
N1 C4 H4B 108.6
C3 C4 H4B 108.6
H4A C4 H4B 107.6
N1 C5 C6 111.46(17)
N1 C5 H5A 109.3
C6 C5 H5A 109.3
N1 C5 H5B 109.3
C6 C5 H5B 109.3
H5A C5 H5B 108.0
C11 C6 C7 119.0(2)
C11 C6 C5 119.7(2)
C7 C6 C5 121.4(2)
C6 C7 C8 121.0(2)
C6 C7 H7A 119.5
C8 C7 H7A 119.5
C9 C8 C7 118.5(2)
C9 C8 H8A 120.8
C7 C8 H8A 120.8
C10 C9 C8 121.9(2)
C10 C9 O1A 103.9(3)
C8 C9 O1A 134.2(3)
C10 C9 O1B 135.4(3)
C8 C9 O1B 102.7(3)
O1A C9 O1B 31.55(16)
C9 C10 C11 118.8(2)
C9 C10 H10A 120.6
C11 C10 H10A 120.6
C6 C11 C10 120.8(2)
C6 C11 H11A 119.6
C10 C11 H11A 119.6
C12A O1A C9 120.5(5)
O2A C12A O1A 125.5(5)
O2A C12A C13A 123.4(5)
O1A C12A C13A 111.1(5)
C14A C13A C18A 120.0
C14A C13A C12A 121.2(3)
C18A C13A C12A 118.8(3)
C13A C14A C15A 120.0
C13A C14A H14A 120.0
C15A C14A H14A 120.0
C16A C15A C14A 120.0
C16A C15A H15A 120.0
C14A C15A H15A 120.0
O3A C16A C17A 116.0(3)
O3A C16A C15A 124.0(3)
C17A C16A C15A 120.0
O9A C17A C16A 115.5(3)
O9A C17A C18A 124.5(3)
C16A C17A C18A 120.0
C17A C18A C13A 120.0
C17A C18A H18A 120.0
C13A C18A H18A 120.0
C16A O3A C19A 116.2(4)
C20A O4A C21A 110.7(4)
C23A O5A C22A 111.7(4)
C25A O6A C24A 111.4(4)
C27A O7A C26A 112.7(4)
C28A O8A C29A 111.4(4)
C17A O9A C30A 117.0(4)
O3A C19A C20A 108.6(4)
O3A C19A H19A 110.0
C20A C19A H19A 110.0
O3A C19A H19B 110.0
C20A C19A H19B 110.0
H19A C19A H19B 108.3
O4A C20A C19A 108.9(4)
O4A C20A H20A 109.9
C19A C20A H20A 109.9
O4A C20A H20B 109.9
C19A C20A H20B 109.9
H20A C20A H20B 108.3
O4A C21A C22A 109.4(4)
O4A C21A H21A 109.8
C22A C21A H21A 109.8
O4A C21A H21B 109.8
C22A C21A H21B 109.8
H21A C21A H21B 108.2
O5A C22A C21A 110.2(4)
O5A C22A H22A 109.6
C21A C22A H22A 109.6
O5A C22A H22B 109.6
C21A C22A H22B 109.6
H22A C22A H22B 108.1
O5A C23A C24A 109.2(4)
O5A C23A H23A 109.8
C24A C23A H23A 109.8
O5A C23A H23B 109.8
C24A C23A H23B 109.8
H23A C23A H23B 108.3
O6A C24A C23A 110.7(4)
O6A C24A H24A 109.5
C23A C24A H24A 109.5
O6A C24A H24B 109.5
C23A C24A H24B 109.5
H24A C24A H24B 108.1
O6A C25A C26A 111.0(4)
O6A C25A H25A 109.4
C26A C25A H25A 109.4
O6A C25A H25B 109.4
C26A C25A H25B 109.4
H25A C25A H25B 108.0
O7A C26A C25A 110.8(5)
O7A C26A H26A 109.5
C25A C26A H26A 109.5
O7A C26A H26B 109.5
C25A C26A H26B 109.5
H26A C26A H26B 108.1
O7A C27A C28A 110.3(4)
O7A C27A H27A 109.6
C28A C27A H27A 109.6
O7A C27A H27B 109.6
C28A C27A H27B 109.6
H27A C27A H27B 108.1
O8A C28A C27A 110.5(5)
O8A C28A H28A 109.5
C27A C28A H28A 109.5
O8A C28A H28B 109.5
C27A C28A H28B 109.5
H28A C28A H28B 108.1
O8A C29A C30A 108.8(4)
O8A C29A H29A 109.9
C30A C29A H29A 109.9
O8A C29A H29B 109.9
C30A C29A H29B 109.9
H29A C29A H29B 108.3
O9A C30A C29A 110.0(5)
O9A C30A H30A 109.7
C29A C30A H30A 109.7
O9A C30A H30B 109.7
C29A C30A H30B 109.7
H30A C30A H30B 108.2
C12B O1B C9 117.6(5)
O2B C12B O1B 125.1(6)
O2B C12B C13B 124.0(5)
O1B C12B C13B 110.9(5)
C14B C13B C18B 120.0
C14B C13B C12B 122.4(3)
C18B C13B C12B 117.6(3)
C15B C14B C13B 120.0
C15B C14B H14B 120.0
C13B C14B H14B 120.0
C14B C15B C16B 120.0
C14B C15B H15B 120.0
C16B C15B H15B 120.0
O3B C16B C17B 115.4(3)
O3B C16B C15B 124.6(3)
C17B C16B C15B 120.0
O9B C17B C16B 116.5(3)
O9B C17B C18B 123.5(3)
C16B C17B C18B 120.0
C17B C18B C13B 120.0
C17B C18B H18B 120.0
C13B C18B H18B 120.0
C16B O3B C19B 116.8(4)
C21B O4B C20B 112.3(4)
C23B O5B C22B 111.3(5)
C25B O6B C24B 112.1(5)
C27B O7B C26B 111.6(5)
C29B O8B C28B 111.7(5)
C17B O9B C30B 117.0(4)
O3B C19B C20B 109.7(5)
O3B C19B H19C 109.7
C20B C19B H19C 109.7
O3B C19B H19D 109.7
C20B C19B H19D 109.7
H19C C19B H19D 108.2
O4B C20B C19B 108.7(5)
O4B C20B H20C 110.0
C19B C20B H20C 110.0
O4B C20B H20D 110.0
C19B C20B H20D 110.0
H20C C20B H20D 108.3
O4B C21B C22B 109.7(5)
O4B C21B H21C 109.7
C22B C21B H21C 109.7
O4B C21B H21D 109.7
C22B C21B H21D 109.7
H21C C21B H21D 108.2
O5B C22B C21B 109.0(5)
O5B C22B H22C 109.9
C21B C22B H22C 109.9
O5B C22B H22D 109.9
C21B C22B H22D 109.9
H22C C22B H22D 108.3
O5B C23B C24B 109.1(5)
O5B C23B H23C 109.9
C24B C23B H23C 109.9
O5B C23B H23D 109.9
C24B C23B H23D 109.9
H23C C23B H23D 108.3
O6B C24B C23B 110.6(6)
O6B C24B H24C 109.5
C23B C24B H24C 109.5
O6B C24B H24D 109.5
C23B C24B H24D 109.5
H24C C24B H24D 108.1
O6B C25B C26B 112.6(6)
O6B C25B H25C 109.1
C26B C25B H25C 109.1
O6B C25B H25D 109.1
C26B C25B H25D 109.1
H25C C25B H25D 107.8
O7B C26B C25B 109.8(6)
O7B C26B H26C 109.7
C25B C26B H26C 109.7
O7B C26B H26D 109.7
C25B C26B H26D 109.7
H26C C26B H26D 108.2
O7B C27B C28B 111.7(6)
O7B C27B H27C 109.3
C28B C27B H27C 109.3
O7B C27B H27D 109.3
C28B C27B H27D 109.3
H27C C27B H27D 107.9
O8B C28B C27B 109.7(5)
O8B C28B H28C 109.7
C27B C28B H28C 109.7
O8B C28B H28D 109.7
C27B C28B H28D 109.7
H28C C28B H28D 108.2
O8B C29B C30B 109.4(5)
O8B C29B H29C 109.8
C30B C29B H29C 109.8
O8B C29B H29D 109.8
C30B C29B H29D 109.8
H29C C29B H29D 108.2
O9B C30B C29B 109.2(5)
O9B C30B H30C 109.8
C29B C30B H30C 109.8
O9B C30B H30D 109.8
C29B C30B H30D 109.8
H30C C30B H30D 108.3

loop_
_geom_bond_atom_site_label_1
_geom_bond_atom_site_label_2
_geom_bond_distance
P1 F5 1.5777(18)
P1 F2 1.5895(16)
P1 F1 1.5970(16)
P1 F4 1.5974(17)
P1 F6 1.5978(17)
P1 F3 1.6024(17)
N1 C4 1.476(3)
N1 C5 1.489(3)
N1 H1D 0.9000
N1 H1E 0.9000
C1 C2 1.474(4)
C1 H1A 0.9600
C1 H1B 0.9600
C1 H1C 0.9600
C2 C3 1.502(3)
C2 H2A 0.9700
C2 H2B 0.9700
C3 C4 1.480(3)
C3 H3A 0.9700
C3 H3B 0.9700
C4 H4A 0.9700
C4 H4B 0.9700
C5 C6 1.511(3)
C5 H5A 0.9700
C5 H5B 0.9700
C6 C11 1.378(3)
C6 C7 1.384(3)
C7 C8 1.393(3)
C7 H7A 0.9300
C8 C9 1.374(3)
C8 H8A 0.9300
C9 C10 1.371(3)
C9 O1A 1.439(5)
C9 O1B 1.444(5)
C10 C11 1.396(3)
C10 H10A 0.9300
C11 H11A 0.9300
O1A C12A 1.326(7)
O2A C12A 1.211(6)
C12A C13A 1.492(6)
C13A C14A 1.3900
C13A C18A 1.3900
C14A C15A 1.3900
C14A H14A 0.9300
C15A C16A 1.3900
C15A H15A 0.9300
C16A O3A 1.365(4)
C16A C17A 1.3900
C17A O9A 1.375(4)
C17A C18A 1.3900
C18A H18A 0.9300
O3A C19A 1.425(5)
O4A C20A 1.423(5)
O4A C21A 1.430(4)
O5A C23A 1.412(5)
O5A C22A 1.419(5)
O6A C25A 1.411(5)
O6A C24A 1.420(5)
O7A C27A 1.409(5)
O7A C26A 1.411(5)
O8A C28A 1.413(5)
O8A C29A 1.423(5)
O9A C30A 1.422(5)
C19A C20A 1.507(5)
C19A H19A 0.9700
C19A H19B 0.9700
C20A H20A 0.9700
C20A H20B 0.9700
C21A C22A 1.500(5)
C21A H21A 0.9700
C21A H21B 0.9700
C22A H22A 0.9700
C22A H22B 0.9700
C23A C24A 1.495(5)
C23A H23A 0.9700
C23A H23B 0.9700
C24A H24A 0.9700
C24A H24B 0.9700
C25A C26A 1.499(5)
C25A H25A 0.9700
C25A H25B 0.9700
C26A H26A 0.9700
C26A H26B 0.9700
C27A C28A 1.505(5)
C27A H27A 0.9700
C27A H27B 0.9700
C28A H28A 0.9700
C28A H28B 0.9700
C29A C30A 1.503(5)
C29A H29A 0.9700
C29A H29B 0.9700
C30A H30A 0.9700
C30A H30B 0.9700
O1B C12B 1.362(7)
O2B C12B 1.195(7)
C12B C13B 1.492(6)
C13B C14B 1.3900
C13B C18B 1.3900
C14B C15B 1.3900
C14B H14B 0.9300
C15B C16B 1.3900
C15B H15B 0.9300
C16B O3B 1.369(4)
C16B C17B 1.3900
C17B O9B 1.361(4)
C17B C18B 1.3900
C18B H18B 0.9300
O3B C19B 1.425(5)
O4B C21B 1.415(5)
O4B C20B 1.421(5)
O5B C23B 1.418(5)
O5B C22B 1.420(5)
O6B C25B 1.413(5)
O6B C24B 1.415(5)
O7B C27B 1.409(6)
O7B C26B 1.412(5)
O8B C29B 1.419(5)
O8B C28B 1.422(5)
O9B C30B 1.420(5)
C19B C20B 1.513(5)
C19B H19C 0.9700
C19B H19D 0.9700
C20B H20C 0.9700
C20B H20D 0.9700
C21B C22B 1.492(5)
C21B H21C 0.9700
C21B H21D 0.9700
C22B H22C 0.9700
C22B H22D 0.9700
C23B C24B 1.498(6)
C23B H23C 0.9700
C23B H23D 0.9700
C24B H24C 0.9700
C24B H24D 0.9700
C25B C26B 1.489(6)
C25B H25C 0.9700
C25B H25D 0.9700
C26B H26C 0.9700
C26B H26D 0.9700
C27B C28B 1.498(6)
C27B H27C 0.9700
C27B H27D 0.9700
C28B H28C 0.9700
C28B H28D 0.9700
C29B C30B 1.508(5)
C29B H29C 0.9700
C29B H29D 0.9700
C30B H30C 0.9700
C30B H30D 0.9700

loop_
_platon_squeeze_void_nr
_platon_squeeze_void_average_x
_platon_squeeze_void_average_y
_platon_squeeze_void_average_z
_platon_squeeze_void_volume
_platon_squeeze_void_count_electrons
1 -0.041 0.000 0.000 235.3 55.6
